data_7134716
loop_
_publ_author_name
'He, Zhou'
'Ju, Shaoying'
'Chen, Ting'
'Zhang, Xinghua'
'Stephan, Douglas W.'
'Wu, Yile'

_publ_section_title
;
 Group 13 Lewis acid-mediated formation of 5-oxazolone derivatives from
 <i>tert</i>-butyl isocyanoacetate.
;
_journal_issue 57
_journal_name_full 'Chemical communications (Cambridge, England)'
_journal_page_first 10582
_journal_page_last 10585
_journal_paper_doi 10.1039/d5cc02623g
_journal_volume 61
_journal_year 2025
_chemical_formula_moiety '2(C7 H11 I3 In N O2)'
_chemical_formula_sum 'C14 H22 I6 In2 N2 O4'
_chemical_formula_weight 1273.37
_space_group_crystal_system triclinic
_space_group_IT_number 2
_space_group_name_Hall '-P 1'
_space_group_name_H-M_alt 'P -1'
_atom_sites_solution_hydrogens geom
_atom_sites_solution_primary dual
_audit_creation_date 2025-03-14
_audit_creation_method
;
Olex2 1.5
(compiled 2025.03.04 svn.red2d20d0 for OlexSys, GUI svn.r7188)
;
_audit_update_record
;
2025-05-01 deposited with the CCDC.	2025-06-06 downloaded from the CCDC.
;
_cell_angle_alpha 104.905(2)
_cell_angle_beta 90.308(2)
_cell_angle_gamma 94.684(2)
_cell_formula_units_Z 2
_cell_length_a 8.2731(4)
_cell_length_b 11.0036(6)
_cell_length_c 17.2172(9)
_cell_measurement_reflns_used 9899
_cell_measurement_temperature 150
_cell_measurement_theta_max 68.21
_cell_measurement_theta_min 2.66
_cell_volume 1508.99(14)
_computing_cell_refinement 'SAINT V8.40B (?, 2016)'
_computing_data_reduction 'SAINT V8.40B (?, 2016)'
_computing_molecular_graphics 'Olex2 1.5 (Dolomanov et al., 2009)'
_computing_publication_material 'Olex2 1.5 (Dolomanov et al., 2009)'
_computing_structure_refinement 'SHELXL 2018/3 (Sheldrick, 2015)'
_computing_structure_solution 'XT (Sheldrick, 2015)'
_diffrn_ambient_temperature 150.00
_diffrn_measured_fraction_theta_full 0.966
_diffrn_measured_fraction_theta_max 0.966
_diffrn_measurement_device_type 'Bruker APEX-II CCD'
_diffrn_measurement_method '\f and \w scans'
_diffrn_radiation_type CuK\a
_diffrn_radiation_wavelength 1.54178
_diffrn_reflns_av_R_equivalents 0.0689
_diffrn_reflns_av_unetI/netI 0.0529
_diffrn_reflns_Laue_measured_fraction_full 0.966
_diffrn_reflns_Laue_measured_fraction_max 0.966
_diffrn_reflns_limit_h_max 9
_diffrn_reflns_limit_h_min -9
_diffrn_reflns_limit_k_max 13
_diffrn_reflns_limit_k_min -13
_diffrn_reflns_limit_l_max 20
_diffrn_reflns_limit_l_min -20
_diffrn_reflns_number 26168
_diffrn_reflns_point_group_measured_fraction_full 0.966
_diffrn_reflns_point_group_measured_fraction_max 0.966
_diffrn_reflns_theta_full 66.496
_diffrn_reflns_theta_max 66.496
_diffrn_reflns_theta_min 2.657
_diffrn_standards_number 0
_exptl_absorpt_coefficient_mu 60.575
_exptl_absorpt_correction_T_max 0.7531
_exptl_absorpt_correction_T_min 0.3106
_exptl_absorpt_correction_type none
_exptl_absorpt_process_details
;
SADABS-2016/2 (Bruker,2016/2) was used for absorption correction.
wR2(int) was 0.1388 before and 0.0755 after correction.
The Ratio of minimum to maximum transmission is 0.4124.
The \l/2 correction factor is Not present.
;
_exptl_crystal_colour 'clear yellow'
_exptl_crystal_colour_lustre clear
_exptl_crystal_colour_primary yellow
_exptl_crystal_density_diffrn 2.803
_exptl_crystal_description block
_exptl_crystal_F_000 1136
_exptl_crystal_size_max 0.057
_exptl_crystal_size_mid 0.043
_exptl_crystal_size_min 0.038
_refine_diff_density_max 1.889
_refine_diff_density_min -2.035
_refine_diff_density_rms 0.359
_refine_ls_extinction_method none
_refine_ls_goodness_of_fit_ref 1.063
_refine_ls_hydrogen_treatment constr
_refine_ls_matrix_type full
_refine_ls_number_parameters 259
_refine_ls_number_reflns 5134
_refine_ls_number_restraints 120
_refine_ls_restrained_S_all 1.061
_refine_ls_R_factor_all 0.0548
_refine_ls_R_factor_gt 0.0377
_refine_ls_shift/su_max 0.001
_refine_ls_shift/su_mean 0.000
_refine_ls_structure_factor_coef Fsqd
_refine_ls_weighting_details 'w=1/[\s^2^(Fo^2^)+(0.0565P)^2^+8.2227P] where P=(Fo^2^+2Fc^2^)/3'
_refine_ls_weighting_scheme calc
_refine_ls_wR_factor_gt 0.0948
_refine_ls_wR_factor_ref 0.1086
_reflns_Friedel_coverage 0.000
_reflns_number_gt 4434
_reflns_number_total 5134
_reflns_threshold_expression 'I > 2\s(I)'
_cod_data_source_file d5cc02623g2.cif
_cod_data_source_block f1
_cod_depositor_comments 'Adding full bibliography for 7134715--7134719.cif.'
_cod_original_sg_symbol_H-M P-1
_cod_database_code 7134716
_shelx_shelxl_version_number 2018/3
_shelx_space_group_comment
;
The symmetry employed for this shelxl refinement is uniquely defined
by the following loop, which should always be used as a source of
symmetry information in preference to the above space-group names.
They are only intended as comments.
;
_shelx_estimated_absorpt_t_max 0.207
_shelx_estimated_absorpt_t_min 0.130
_olex2_refinement_description
;
1. Fixed Uiso
 At 1.2 times of:
  All C(H,H) groups
 At 1.5 times of:
  All C(H,H,H) groups
2. Uiso/Uaniso restraints and constraints
C8 \\sim C00O \\sim C00M \\sim C00L \\sim N00C \\sim C00J: within 2A with sigma
of 0.005 and sigma for terminal atoms of 0.01 within 2A
All non-hydrogen atoms have similar U: within 2A with sigma of 0.01 and sigma
for terminal atoms of 0.02 within 2A
3.a Secondary CH2 refined with riding coordinates:
 C00H(H00A,H00B), C00J(H00L,H00M)
3.b Idealised Me refined as rotating group:
 C00N(H00C,H00D,H00E), C00O(H00N,H00O,H00P), C00P(H00F,H00G,H00H), C00Q(H00I,
 H00J,H00K), C00R(H00Q,H00R,H00S), C8(H8A,H8B,H8C)
;
_olex2_submission_special_instructions 'No special instructions were received'

loop_
_space_group_symop_operation_xyz
'x, y, z'
'-x, -y, -z'

loop_
_atom_site_label
_atom_site_type_symbol
_atom_site_fract_x
_atom_site_fract_y
_atom_site_fract_z
_atom_site_U_iso_or_equiv
_atom_site_adp_type
_atom_site_occupancy
_atom_site_site_symmetry_order
_atom_site_calc_flag
_atom_site_refinement_flags_posn
_atom_site_refinement_flags_adp
_atom_site_refinement_flags_occupancy
_atom_site_disorder_assembly
_atom_site_disorder_group
In01 In 0.48244(7) 0.31510(5) 0.08145(3) 0.01942(15) Uani 1 1 d . . . . .
In02 In 0.26038(7) 0.70655(5) 0.48707(3) 0.01970(15) Uani 1 1 d . . . . .
I003 I 0.28686(7) 0.53910(5) 0.57564(3) 0.02843(16) Uani 1 1 d . . . . .
I004 I 0.48792(7) 0.49783(6) 0.21885(3) 0.03117(17) Uani 1 1 d . . . . .
I005 I 0.76391(7) 0.24844(6) 0.01519(3) 0.03264(17) Uani 1 1 d . . . . .
I006 I 0.54288(7) 0.81000(6) 0.45138(4) 0.03304(17) Uani 1 1 d . . . . .
I007 I 0.27342(8) 0.35747(6) -0.02572(3) 0.03498(18) Uani 1 1 d . . . . .
I008 I 0.03892(8) 0.85871(6) 0.55842(4) 0.03630(18) Uani 1 1 d . . . . .
O009 O 0.2213(7) 0.0111(5) 0.1750(3) 0.0228(12) Uani 1 1 d . U . . .
O00A O -0.0293(8) -0.0256(6) 0.1186(4) 0.0339(16) Uani 1 1 d . U . . .
O00B O 0.0440(8) 0.4708(6) 0.2527(3) 0.0332(15) Uani 1 1 d . U . . .
N00C N 0.1603(9) 0.5750(7) 0.3712(4) 0.0229(14) Uani 1 1 d . U . . .
N00D N 0.3432(8) 0.1504(6) 0.1163(4) 0.0192(14) Uani 1 1 d . U . . .
O00E O 0.0805(9) 0.2682(6) 0.2477(4) 0.0373(17) Uani 1 1 d . U . . .
C00F C 0.1000(11) 0.0292(8) 0.1233(5) 0.0257(18) Uani 1 1 d . U . . .
C00G C 0.3573(10) 0.0845(7) 0.1672(4) 0.0174(15) Uani 1 1 d . U . . .
C00H C 0.1755(10) 0.1209(8) 0.0811(5) 0.0224(17) Uani 1 1 d . U . . .
H00A H 0.176893 0.082910 0.022427 0.027 Uiso 1 1 calc R U . . .
H00B H 0.116347 0.197897 0.091365 0.027 Uiso 1 1 calc R U . . .
C00I C 0.0974(12) 0.3739(9) 0.2842(5) 0.031(2) Uani 1 1 d . U . . .
C00J C 0.1705(11) 0.4376(8) 0.3656(4) 0.0240(16) Uani 1 1 d . U . . .
H00L H 0.284508 0.418310 0.369661 0.029 Uiso 1 1 calc R U . . .
H00M H 0.107946 0.411589 0.408331 0.029 Uiso 1 1 calc R U . . .
C00K C 0.4972(11) 0.0721(8) 0.2208(5) 0.0251(18) Uani 1 1 d . U . . .
C00L C 0.0920(11) 0.5847(8) 0.3062(5) 0.0257(15) Uani 1 1 d . U . . .
C00M C 0.0526(12) 0.6970(9) 0.2785(6) 0.0329(17) Uani 1 1 d . U . . .
C00N C 0.6508(11) 0.1557(10) 0.2101(6) 0.034(2) Uani 1 1 d . U . . .
H00C H 0.681580 0.133062 0.153629 0.052 Uiso 1 1 calc R U . . .
H00D H 0.739794 0.142442 0.243930 0.052 Uiso 1 1 calc R U . . .
H00E H 0.628187 0.244701 0.225913 0.052 Uiso 1 1 calc R U . . .
C00O C 0.1636(14) 0.8132(10) 0.3195(6) 0.041(2) Uani 1 1 d . U . . .
H00N H 0.130979 0.844988 0.375196 0.062 Uiso 1 1 calc R U . . .
H00O H 0.155415 0.878660 0.290732 0.062 Uiso 1 1 calc R U . . .
H00P H 0.275841 0.790702 0.319009 0.062 Uiso 1 1 calc R U . . .
C00P C 0.4467(12) 0.1141(10) 0.3077(5) 0.035(2) Uani 1 1 d . U . . .
H00F H 0.434834 0.205035 0.321946 0.052 Uiso 1 1 calc R U . . .
H00G H 0.529759 0.095967 0.342910 0.052 Uiso 1 1 calc R U . . .
H00H H 0.343026 0.068505 0.314192 0.052 Uiso 1 1 calc R U . . .
C00Q C 0.5334(14) -0.0648(11) 0.1993(7) 0.047(3) Uani 1 1 d . U . . .
H00I H 0.435854 -0.117575 0.205947 0.070 Uiso 1 1 calc R U . . .
H00J H 0.620946 -0.075922 0.234748 0.070 Uiso 1 1 calc R U . . .
H00K H 0.566827 -0.089540 0.143318 0.070 Uiso 1 1 calc R U . . .
C00R C 0.0770(18) 0.6742(12) 0.1886(6) 0.057(3) Uani 1 1 d . U . . .
H00Q H 0.193101 0.672682 0.177753 0.085 Uiso 1 1 calc R U . . .
H00R H 0.033596 0.742109 0.169726 0.085 Uiso 1 1 calc R U . . .
H00S H 0.020095 0.593089 0.160352 0.085 Uiso 1 1 calc R U . . .
C8 C -0.1201(14) 0.7261(13) 0.3042(9) 0.058(3) Uani 1 1 d . U . . .
H8A H -0.198013 0.660281 0.272044 0.087 Uiso 1 1 calc R U . . .
H8B H -0.141931 0.808113 0.295876 0.087 Uiso 1 1 calc R U . . .
H8C H -0.130908 0.728547 0.361260 0.087 Uiso 1 1 calc R U . . .

loop_
_atom_site_aniso_label
_atom_site_aniso_U_11
_atom_site_aniso_U_22
_atom_site_aniso_U_33
_atom_site_aniso_U_23
_atom_site_aniso_U_13
_atom_site_aniso_U_12
In01 0.0210(3) 0.0214(3) 0.0157(2) 0.0055(2) -0.0009(2) -0.0018(2)
In02 0.0260(3) 0.0166(3) 0.0167(3) 0.0054(2) 0.0008(2) -0.0006(2)
I003 0.0374(3) 0.0279(3) 0.0250(3) 0.0152(2) 0.0005(2) 0.0052(3)
I004 0.0370(3) 0.0312(3) 0.0199(3) -0.0005(2) 0.0026(2) -0.0056(3)
I005 0.0326(3) 0.0380(4) 0.0305(3) 0.0127(2) 0.0120(2) 0.0092(3)
I006 0.0283(3) 0.0269(3) 0.0438(3) 0.0105(2) 0.0063(2) -0.0030(3)
I007 0.0366(3) 0.0387(4) 0.0347(3) 0.0219(3) -0.0143(2) -0.0068(3)
I008 0.0482(4) 0.0304(3) 0.0363(3) 0.0144(3) 0.0167(3) 0.0185(3)
O009 0.028(3) 0.018(3) 0.020(2) 0.003(2) 0.000(2) -0.005(2)
O00A 0.031(4) 0.025(3) 0.038(3) 0.000(3) 0.002(3) -0.008(3)
O00B 0.041(3) 0.030(3) 0.026(3) 0.009(2) -0.009(3) -0.013(3)
N00C 0.030(3) 0.019(3) 0.019(2) 0.006(2) -0.001(2) -0.009(3)
N00D 0.019(3) 0.019(3) 0.020(3) 0.007(2) -0.002(2) -0.002(3)
O00E 0.056(4) 0.016(3) 0.035(3) 0.000(3) 0.002(3) -0.005(3)
C00F 0.028(4) 0.025(4) 0.017(3) -0.004(3) 0.002(3) -0.006(3)
C00G 0.021(3) 0.013(3) 0.018(3) 0.003(3) 0.001(3) 0.004(3)
C00H 0.020(4) 0.027(4) 0.020(3) 0.007(3) -0.007(3) -0.001(3)
C00I 0.042(4) 0.025(4) 0.022(3) 0.003(3) 0.008(3) -0.010(4)
C00J 0.037(4) 0.017(3) 0.016(3) 0.003(3) 0.005(3) -0.008(3)
C00K 0.029(4) 0.024(4) 0.027(4) 0.014(3) -0.003(3) -0.003(3)
C00L 0.028(3) 0.025(3) 0.024(3) 0.011(3) -0.001(3) -0.010(3)
C00M 0.034(4) 0.032(4) 0.035(3) 0.014(3) -0.001(3) -0.002(3)
C00N 0.026(5) 0.045(6) 0.037(5) 0.023(4) -0.007(4) -0.006(4)
C00O 0.056(6) 0.038(5) 0.036(4) 0.025(4) -0.007(4) -0.010(5)
C00P 0.035(5) 0.044(6) 0.023(4) 0.007(4) -0.004(4) -0.004(5)
C00Q 0.046(6) 0.039(6) 0.055(6) 0.010(5) -0.010(5) 0.002(5)
C00R 0.098(9) 0.044(7) 0.033(5) 0.017(5) -0.009(6) 0.015(7)
C8 0.040(6) 0.047(6) 0.095(7) 0.029(6) -0.001(5) 0.012(5)

loop_
_atom_type_symbol
_atom_type_description
_atom_type_scat_dispersion_real
_atom_type_scat_dispersion_imag
_atom_type_scat_source
C C 0.0181 0.0091 'International Tables Vol C Tables 4.2.6.8 and 6.1.1.4'
H H 0.0000 0.0000 'International Tables Vol C Tables 4.2.6.8 and 6.1.1.4'
I I -0.3257 6.8362 'International Tables Vol C Tables 4.2.6.8 and 6.1.1.4'
In In 0.0822 5.0449 'International Tables Vol C Tables 4.2.6.8 and 6.1.1.4'
N N 0.0311 0.0180 'International Tables Vol C Tables 4.2.6.8 and 6.1.1.4'
O O 0.0492 0.0322 'International Tables Vol C Tables 4.2.6.8 and 6.1.1.4'

loop_
_geom_angle_atom_site_label_1
_geom_angle_atom_site_label_2
_geom_angle_atom_site_label_3
_geom_angle
_geom_angle_site_symmetry_1
_geom_angle_site_symmetry_3
_geom_angle_publ_flag
I005 In01 I004 118.73(3) . . ?
I005 In01 I007 111.81(3) . . ?
I007 In01 I004 110.69(3) . . ?
N00D In01 I004 102.06(16) . . ?
N00D In01 I005 111.12(19) . . ?
N00D In01 I007 100.47(17) . . ?
I006 In02 I003 114.25(3) . . ?
I006 In02 I008 118.55(3) . . ?
I008 In02 I003 105.95(2) . . ?
N00C In02 I003 99.70(18) . . ?
N00C In02 I006 105.77(17) . . ?
N00C In02 I008 111.0(2) . . ?
C00G O009 C00F 108.6(6) . . ?
C00L O00B C00I 107.8(7) . . ?
C00J N00C In02 114.7(5) . . ?
C00L N00C In02 137.1(6) . . ?
C00L N00C C00J 108.2(7) . . ?
C00G N00D In01 138.1(5) . . ?
C00G N00D C00H 107.4(6) . . ?
C00H N00D In01 113.6(5) . . ?
O009 C00F C00H 105.6(6) . . ?
O00A C00F O009 121.4(8) . . ?
O00A C00F C00H 133.0(9) . . ?
O009 C00G C00K 113.0(7) . . ?
N00D C00G O009 114.5(7) . . ?
N00D C00G C00K 132.4(7) . . ?
N00D C00H C00F 103.9(7) . . ?
N00D C00H H00A 111.0 . . ?
N00D C00H H00B 111.0 . . ?
C00F C00H H00A 111.0 . . ?
C00F C00H H00B 111.0 . . ?
H00A C00H H00B 109.0 . . ?
O00B C00I C00J 106.2(7) . . ?
O00E C00I O00B 121.3(8) . . ?
O00E C00I C00J 132.5(10) . . ?
N00C C00J H00L 111.1 . . ?
N00C C00J H00M 111.1 . . ?
C00I C00J N00C 103.3(7) . . ?
C00I C00J H00L 111.1 . . ?
C00I C00J H00M 111.1 . . ?
H00L C00J H00M 109.1 . . ?
C00G C00K C00N 111.9(7) . . ?
C00G C00K C00P 108.3(8) . . ?
C00P C00K C00N 108.4(7) . . ?
C00Q C00K C00G 107.9(7) . . ?
C00Q C00K C00N 109.6(8) . . ?
C00Q C00K C00P 110.9(8) . . ?
O00B C00L C00M 114.0(7) . . ?
N00C C00L O00B 114.3(8) . . ?
N00C C00L C00M 131.7(8) . . ?
C00L C00M C00O 111.2(8) . . ?
C00L C00M C00R 110.5(9) . . ?
C00L C00M C8 107.8(8) . . ?
C00O C00M C8 106.6(9) . . ?
C00R C00M C00O 106.8(8) . . ?
C00R C00M C8 114.0(10) . . ?
C00K C00N H00C 109.5 . . ?
C00K C00N H00D 109.5 . . ?
C00K C00N H00E 109.5 . . ?
H00C C00N H00D 109.5 . . ?
H00C C00N H00E 109.5 . . ?
H00D C00N H00E 109.5 . . ?
C00M C00O H00N 109.5 . . ?
C00M C00O H00O 109.5 . . ?
C00M C00O H00P 109.5 . . ?
H00N C00O H00O 109.5 . . ?
H00N C00O H00P 109.5 . . ?
H00O C00O H00P 109.5 . . ?
C00K C00P H00F 109.5 . . ?
C00K C00P H00G 109.5 . . ?
C00K C00P H00H 109.5 . . ?
H00F C00P H00G 109.5 . . ?
H00F C00P H00H 109.5 . . ?
H00G C00P H00H 109.5 . . ?
C00K C00Q H00I 109.5 . . ?
C00K C00Q H00J 109.5 . . ?
C00K C00Q H00K 109.5 . . ?
H00I C00Q H00J 109.5 . . ?
H00I C00Q H00K 109.5 . . ?
H00J C00Q H00K 109.5 . . ?
C00M C00R H00Q 109.5 . . ?
C00M C00R H00R 109.5 . . ?
C00M C00R H00S 109.5 . . ?
H00Q C00R H00R 109.5 . . ?
H00Q C00R H00S 109.5 . . ?
H00R C00R H00S 109.5 . . ?
C00M C8 H8A 109.5 . . ?
C00M C8 H8B 109.5 . . ?
C00M C8 H8C 109.5 . . ?
H8A C8 H8B 109.5 . . ?
H8A C8 H8C 109.5 . . ?
H8B C8 H8C 109.5 . . ?

loop_
_geom_bond_atom_site_label_1
_geom_bond_atom_site_label_2
_geom_bond_distance
_geom_bond_site_symmetry_2
_geom_bond_publ_flag
In01 I004 2.6792(7) . ?
In01 I005 2.6719(8) . ?
In01 I007 2.6744(8) . ?
In01 N00D 2.280(6) . ?
In02 I003 2.6973(8) . ?
In02 I006 2.6602(7) . ?
In02 I008 2.6714(8) . ?
In02 N00C 2.250(6) . ?
O009 C00F 1.397(11) . ?
O009 C00G 1.359(9) . ?
O00A C00F 1.176(10) . ?
O00B C00I 1.414(12) . ?
O00B C00L 1.377(10) . ?
N00C C00J 1.499(11) . ?
N00C C00L 1.284(11) . ?
N00D C00G 1.284(10) . ?
N00D C00H 1.487(10) . ?
O00E C00I 1.168(11) . ?
C00F C00H 1.488(12) . ?
C00G C00K 1.512(12) . ?
C00H H00A 0.9900 . ?
C00H H00B 0.9900 . ?
C00I C00J 1.495(11) . ?
C00J H00L 0.9900 . ?
C00J H00M 0.9900 . ?
C00K C00N 1.547(11) . ?
C00K C00P 1.519(12) . ?
C00K C00Q 1.511(14) . ?
C00L C00M 1.493(14) . ?
C00M C00O 1.521(13) . ?
C00M C00R 1.520(14) . ?
C00M C8 1.533(16) . ?
C00N H00C 0.9800 . ?
C00N H00D 0.9800 . ?
C00N H00E 0.9800 . ?
C00O H00N 0.9800 . ?
C00O H00O 0.9800 . ?
C00O H00P 0.9800 . ?
C00P H00F 0.9800 . ?
C00P H00G 0.9800 . ?
C00P H00H 0.9800 . ?
C00Q H00I 0.9800 . ?
C00Q H00J 0.9800 . ?
C00Q H00K 0.9800 . ?
C00R H00Q 0.9800 . ?
C00R H00R 0.9800 . ?
C00R H00S 0.9800 . ?
C8 H8A 0.9800 . ?
C8 H8B 0.9800 . ?
C8 H8C 0.9800 . ?

loop_
_geom_torsion_atom_site_label_1
_geom_torsion_atom_site_label_2
_geom_torsion_atom_site_label_3
_geom_torsion_atom_site_label_4
_geom_torsion
_geom_torsion_site_symmetry_1
_geom_torsion_site_symmetry_2
_geom_torsion_site_symmetry_3
_geom_torsion_site_symmetry_4
_geom_torsion_publ_flag
In01 N00D C00G O009 166.9(6) . . . . ?
In01 N00D C00G C00K -13.2(15) . . . . ?
In01 N00D C00H C00F -169.9(5) . . . . ?
In02 N00C C00J C00I -179.9(5) . . . . ?
In02 N00C C00L O00B -176.8(6) . . . . ?
In02 N00C C00L C00M 2.0(16) . . . . ?
O009 C00F C00H N00D -1.2(8) . . . . ?
O009 C00G C00K C00N 179.5(7) . . . . ?
O009 C00G C00K C00P -61.2(9) . . . . ?
O009 C00G C00K C00Q 58.8(9) . . . . ?
O00A C00F C00H N00D -179.1(9) . . . . ?
O00B C00I C00J N00C -3.5(8) . . . . ?
O00B C00L C00M C00O -156.6(8) . . . . ?
O00B C00L C00M C00R -38.1(11) . . . . ?
O00B C00L C00M C8 87.0(10) . . . . ?
N00C C00L C00M C00O 24.6(14) . . . . ?
N00C C00L C00M C00R 143.1(11) . . . . ?
N00C C00L C00M C8 -91.8(12) . . . . ?
N00D C00G C00K C00N -0.4(13) . . . . ?
N00D C00G C00K C00P 118.9(10) . . . . ?
N00D C00G C00K C00Q -121.0(10) . . . . ?
O00E C00I C00J N00C 176.5(10) . . . . ?
C00F O009 C00G N00D -0.1(9) . . . . ?
C00F O009 C00G C00K 180.0(7) . . . . ?
C00G O009 C00F O00A 179.1(8) . . . . ?
C00G O009 C00F C00H 0.9(8) . . . . ?
C00G N00D C00H C00F 1.1(9) . . . . ?
C00H N00D C00G O009 -0.7(9) . . . . ?
C00H N00D C00G C00K 179.2(8) . . . . ?
C00I O00B C00L N00C -4.5(10) . . . . ?
C00I O00B C00L C00M 176.5(7) . . . . ?
C00J N00C C00L O00B 2.1(10) . . . . ?
C00J N00C C00L C00M -179.1(9) . . . . ?
C00L O00B C00I O00E -175.2(9) . . . . ?
C00L O00B C00I C00J 4.7(9) . . . . ?
C00L N00C C00J C00I 1.0(9) . . . . ?
